data_7233489
loop_
_publ_author_name
'Kaori Fujisawa'
'Naoya Kawakami'
'Yusuke Onishi'
'Yuichi Izumi'
'Sho Tamai'
'Nana Sugimoto'
'Osamu Tsutsumi'

_publ_section_title
;
 Photoluminescent properties of liquid crystalline gold(I) isocyanide
 complexes with a rod-like molecular structure
;
_journal_name_full 'Journal of Materials Chemistry C'
_journal_page_first 5359
_journal_page_last 5366
_journal_paper_doi 10.1039/C3TC31105H
_journal_volume 1
_journal_year 2013
_chemical_formula_moiety 'C21 H30 Au1 N1 O1'
_chemical_formula_sum 'C21 H30 Au N O'
_chemical_formula_weight 509.43
_chemical_name_systematic 1c
_space_group_IT_number 2
_space_group_name_Hall '-P 1'
_space_group_name_H-M_alt 'P -1'
_symmetry_cell_setting triclinic
_symmetry_space_group_name_Hall '-P 1'
_symmetry_space_group_name_H-M 'P -1'
_atom_sites_solution_hydrogens geom
_atom_sites_solution_primary direct
_atom_sites_solution_secondary difmap
_audit_creation_date 2012-08-17T00:01:28-00:00
_audit_creation_method 'WinGX routine CIF_UPDATE'
_cell_angle_alpha 90.711(13)
_cell_angle_beta 90.313(11)
_cell_angle_gamma 97.749(11)
_cell_formula_units_Z 2
_cell_length_a 7.4166(8)
_cell_length_b 9.7574(17)
_cell_length_c 14.4580(17)
_cell_measurement_reflns_used 25
_cell_measurement_temperature 296
_cell_measurement_theta_max 15.24
_cell_measurement_theta_min 9.38
_cell_volume 1036.6(2)
_computing_cell_refinement 'MSC/AFC Diffractometer Control Software'
_computing_data_collection
;
MSC/AFC Diffractometer Control Software
(Molecular Structure Corporation, 1992)
;
_computing_data_reduction
;
CrystalStructure (Molecular Structure Corporation & Rigaku, 2001)
;
_computing_molecular_graphics 'Ortep-3 for Windows (Farrugia, 1997)'
_computing_publication_material 'WinGX publication routines (Farrugia, 1999)'
_computing_structure_refinement 'SHELXL-97 (Sheldrick, 2008)'
_computing_structure_solution 'SIR92 (Altomare et al., 1994)'
_diffrn_ambient_temperature 296
_diffrn_measured_fraction_theta_full 0.96
_diffrn_measured_fraction_theta_max 0.96
_diffrn_measurement_device_type 'Rigaku AFC-5R diffractometer'
_diffrn_measurement_method \w
_diffrn_radiation_monochromator graphite
_diffrn_radiation_probe x-ray
_diffrn_radiation_type CuK\a
_diffrn_radiation_wavelength 1.54178
_diffrn_reflns_av_R_equivalents 0.0266
_diffrn_reflns_av_unetI/netI 0.0153
_diffrn_reflns_limit_h_max 9
_diffrn_reflns_limit_h_min -9
_diffrn_reflns_limit_k_max 11
_diffrn_reflns_limit_k_min -1
_diffrn_reflns_limit_l_max 17
_diffrn_reflns_limit_l_min -17
_diffrn_reflns_number 4505
_diffrn_reflns_theta_full 70
_diffrn_reflns_theta_max 70
_diffrn_reflns_theta_min 3.06
_diffrn_standards_decay_% 0.84
_diffrn_standards_interval_count 150
_diffrn_standards_number 2
_exptl_absorpt_coefficient_mu 13.367
_exptl_absorpt_correction_T_max 0.4144
_exptl_absorpt_correction_T_min 0.0303
_exptl_absorpt_correction_type gaussian
_exptl_absorpt_process_details '(Coppens et al., 1965)'
_exptl_crystal_colour colourless
_exptl_crystal_density_diffrn 1.632
_exptl_crystal_density_method 'not measured'
_exptl_crystal_description plate
_exptl_crystal_F_000 500
_exptl_crystal_size_max 0.87
_exptl_crystal_size_mid 0.4
_exptl_crystal_size_min 0.08
_refine_diff_density_max 0.999
_refine_diff_density_min -1.124
_refine_diff_density_rms 0.155
_refine_ls_extinction_coef 0.0121(5)
_refine_ls_extinction_method SHELXL
_refine_ls_goodness_of_fit_ref 1.145
_refine_ls_hydrogen_treatment constr
_refine_ls_matrix_type full
_refine_ls_number_parameters 246
_refine_ls_number_reflns 3768
_refine_ls_number_restraints 88
_refine_ls_restrained_S_all 1.137
_refine_ls_R_factor_all 0.0377
_refine_ls_R_factor_gt 0.0368
_refine_ls_shift/su_max 0
_refine_ls_shift/su_mean 0
_refine_ls_structure_factor_coef Fsqd
_refine_ls_weighting_details 'calc w=1/[\s^2^(Fo^2^)+(0.0496P)^2^+1.9676P] where P=(Fo^2^+2Fc^2^)/3'
_refine_ls_weighting_scheme calc
_refine_ls_wR_factor_ref 0.0994
_reflns_number_gt 3648
_reflns_number_total 3768
_reflns_threshold_expression >2\s(I)
_cod_data_source_file 1000003.cif
_cod_data_source_block PCOD1000003
_cod_original_formula_sum 'C21 H30 Au1 N1 O1'
_cod_database_code 7233489

loop_
_symmetry_equiv_pos_as_xyz
'x, y, z'
'-x, -y, -z'

loop_
_atom_site_label
_atom_site_fract_x
_atom_site_fract_y
_atom_site_fract_z
_atom_site_U_iso_or_equiv
_atom_site_adp_type
_atom_site_calc_flag
_atom_site_refinement_flags
_atom_site_occupancy
_atom_site_disorder_assembly
_atom_site_disorder_group
_atom_site_type_symbol
C14 0.4708(11) 1.8328(8) -0.2197(7) 0.091(2) Uani d . 1 . . C
H14A 0.4947 1.9204 -0.188 0.109 Uiso calc R 1 . . H
H14B 0.3588 1.8282 -0.2539 0.109 Uiso calc R 1 . . H
H14C 0.5685 1.8227 -0.2614 0.109 Uiso calc R 1 . . H
C13 0.4555(9) 1.7180(7) -0.1501(5) 0.0745(16) Uani d . 1 . . C
H13A 0.5682 1.7247 -0.1149 0.089 Uiso calc R 1 . . H
H13B 0.3587 1.7304 -0.1073 0.089 Uiso calc R 1 . . H
C12 0.4175(8) 1.5756(7) -0.1933(4) 0.0664(14) Uani d . 1 . . C
H12A 0.5164 1.5621 -0.2346 0.08 Uiso calc R 1 . . H
H12B 0.3071 1.57 -0.2302 0.08 Uiso calc R 1 . . H
C11 0.3961(8) 1.4604(7) -0.1239(4) 0.0666(14) Uani d . 1 . . C
H11A 0.506 1.4651 -0.0867 0.08 Uiso calc R 1 . . H
H11B 0.296 1.4721 -0.083 0.08 Uiso calc R 1 . . H
C10 0.3604(11) 1.3223(7) -0.1708(5) 0.0771(17) Uani d . 1 . . C
H10A 0.2578 1.3218 -0.2127 0.092 Uiso calc R 1 . . H
H10B 0.4656 1.3083 -0.2075 0.092 Uiso calc R 1 . . H
C9 0.2885(9) 1.1213(7) -0.0582(5) 0.0699(15) Uani d . 1 . . C
C8 0.1681(10) 0.7826(8) 0.0897(5) 0.0751(16) Uani d U 1 . . C
C7 0.1402(8) 0.6745(7) 0.1286(5) 0.0660(14) Uani d U 1 . . C
C1 0.1086(7) 0.5433(6) 0.1744(4) 0.0611(13) Uani d . 1 . . C
C2 0.0752(8) 0.4198(7) 0.1246(4) 0.0647(14) Uani d . 1 . . C
H2 0.0703 0.4224 0.0604 0.078 Uiso calc R 1 . . H
C3 0.0491(8) 0.2939(6) 0.1677(4) 0.0602(13) Uani d . 1 . . C
H3 0.0278 0.2127 0.1326 0.072 Uiso calc R 1 . . H
C4 0.0547(7) 0.2879(6) 0.2632(4) 0.0573(12) Uani d . 1 . . C
C5 0.0873(8) 0.4114(6) 0.3147(4) 0.0624(13) Uani d . 1 . . C
H5 0.0913 0.4087 0.3789 0.075 Uiso calc R 1 . . H
C6 0.1133(8) 0.5353(6) 0.2710(4) 0.0618(13) Uani d . 1 . . C
H6 0.1346 0.6164 0.3061 0.074 Uiso calc R 1 . . H
C15 0.0144(10) 0.0403(6) 0.2633(5) 0.0722(15) Uani d U 1 . . C
H15A 0.1223 0.0351 0.2265 0.087 Uiso calc R 1 . . H
H15B -0.0902 0.0324 0.2221 0.087 Uiso calc R 1 . . H
C16 -0.0080(10) -0.0734(7) 0.3312(6) 0.0813(18) Uani d U 1 . . C
H16A 0.0893 -0.0572 0.3768 0.098 Uiso calc R 1 . . H
H16B 0.0034 -0.1598 0.2993 0.098 Uiso calc R 1 . . H
C17 -0.1923(11) -0.0876(8) 0.3815(6) 0.0892(19) Uani d U 1 A . C
H17A -0.2005 -0.0036 0.417 0.107 Uiso calc R 1 . . H
H17B -0.2899 -0.0979 0.336 0.107 Uiso calc R 1 . . H
C18 -0.2173(11) -0.2094(10) 0.4453(7) 0.112(3) Uani d DU 1 . . C
H18A -0.1459 -0.1927 0.5018 0.135 Uiso calc PR 0.278(12) A 1 H
H18B -0.1916 -0.2941 0.4154 0.135 Uiso calc PR 0.278(12) A 1 H
H18C -0.115 -0.201 0.4881 0.135 Uiso d PR 0.722(12) A 2 H
H18D -0.2195 -0.2947 0.41 0.135 Uiso d PR 0.722(12) A 2 H
C20 -0.506(3) -0.344(3) 0.507(2) 0.106(3) Uani d PDU 0.278(12) A 1 C
H20A -0.4313 -0.3618 0.5598 0.127 Uiso calc PR 0.278(12) A 1 H
H20B -0.5066 -0.4196 0.4632 0.127 Uiso calc PR 0.278(12) A 1 H
C21 -0.701(3) -0.334(5) 0.539(3) 0.107(5) Uani d PDU 0.278(12) A 1 C
H21A -0.7509 -0.4191 0.5669 0.129 Uiso calc PR 0.278(12) A 1 H
H21B -0.7744 -0.316 0.4869 0.129 Uiso calc PR 0.278(12) A 1 H
H21C -0.6994 -0.2596 0.5836 0.129 Uiso calc PR 0.278(12) A 1 H
C19 -0.424(2) -0.208(3) 0.462(3) 0.105(4) Uani d PDU 0.278(12) A 1 C
H19A -0.4422 -0.1304 0.5015 0.126 Uiso calc PR 0.278(12) A 1 H
H19B -0.4853 -0.1979 0.4033 0.126 Uiso calc PR 0.278(12) A 1 H
C19A -0.3831(12) -0.2272(15) 0.5080(7) 0.104(3) Uani d PDU 0.722(12) A 2 C
H19C -0.395 -0.1403 0.5391 0.125 Uiso calc PR 0.722(12) A 2 H
H19D -0.3689 -0.2956 0.5546 0.125 Uiso calc PR 0.722(12) A 2 H
C20A -0.5532(11) -0.2740(15) 0.4494(7) 0.105(3) Uani d PDU 0.722(12) A 2 C
H20C -0.5317 -0.3507 0.4096 0.126 Uiso calc PR 0.722(12) A 2 H
H20D -0.5791 -0.1987 0.4105 0.126 Uiso calc PR 0.722(12) A 2 H
C21A -0.7169(14) -0.319(2) 0.5115(10) 0.110(3) Uani d PDU 0.722(12) A 2 C
H21D -0.8219 -0.349 0.4737 0.132 Uiso calc PR 0.722(12) A 2 H
H21E -0.7403 -0.2418 0.5496 0.132 Uiso calc PR 0.722(12) A 2 H
H21F -0.6911 -0.3931 0.5501 0.132 Uiso calc PR 0.722(12) A 2 H
N1 0.3221(7) 1.2080(6) -0.1073(4) 0.0722(13) Uani d . 1 . . N
O1 0.0313(6) 0.1698(4) 0.3132(3) 0.0687(10) Uani d . 1 . . O
Au1 0.22475(3) 0.95505(2) 0.018157(17) 0.06737(18) Uani d . 1 . . Au

loop_
_atom_site_aniso_label
_atom_site_aniso_U_11
_atom_site_aniso_U_22
_atom_site_aniso_U_33
_atom_site_aniso_U_12
_atom_site_aniso_U_13
_atom_site_aniso_U_23
C14 0.078(4) 0.072(4) 0.123(7) 0.011(3) 0.003(4) -0.004(4)
C13 0.062(3) 0.075(4) 0.087(4) 0.012(3) 0.004(3) -0.012(3)
C12 0.061(3) 0.072(4) 0.067(3) 0.009(3) 0.005(3) 0.001(3)
C11 0.059(3) 0.079(4) 0.060(3) 0.005(3) 0.002(2) -0.002(3)
C10 0.089(4) 0.075(4) 0.066(4) 0.004(3) 0.000(3) 0.010(3)
C9 0.068(4) 0.067(4) 0.073(4) 0.003(3) 0.001(3) 0.001(3)
C8 0.078(4) 0.078(4) 0.070(4) 0.013(3) 0.005(3) -0.005(3)
C7 0.066(3) 0.064(3) 0.069(3) 0.010(3) 0.009(3) 0.013(3)
C1 0.053(3) 0.066(3) 0.066(3) 0.014(2) 0.005(2) 0.008(3)
C2 0.066(3) 0.075(4) 0.054(3) 0.012(3) 0.003(2) -0.001(3)
C3 0.063(3) 0.060(3) 0.057(3) 0.008(2) 0.002(2) -0.006(2)
C4 0.055(3) 0.056(3) 0.061(3) 0.010(2) 0.004(2) 0.001(2)
C5 0.069(3) 0.063(3) 0.056(3) 0.013(3) 0.002(2) -0.005(2)
C6 0.066(3) 0.056(3) 0.064(3) 0.011(2) -0.001(2) -0.003(2)
C15 0.079(4) 0.055(3) 0.083(4) 0.011(3) 0.013(3) -0.007(3)
C16 0.092(4) 0.058(4) 0.095(5) 0.013(3) 0.013(4) 0.002(3)
C17 0.098(5) 0.073(4) 0.096(5) 0.013(4) 0.015(4) -0.001(3)
C18 0.123(6) 0.086(5) 0.125(7) 0.001(5) 0.031(5) 0.013(5)
C20 0.108(6) 0.123(7) 0.086(7) 0.009(5) 0.010(5) 0.006(6)
C21 0.105(7) 0.128(9) 0.089(10) 0.013(7) 0.007(7) 0.003(8)
C19 0.114(6) 0.119(8) 0.081(8) 0.009(6) 0.010(6) 0.008(7)
C19A 0.113(6) 0.117(7) 0.079(6) 0.004(5) 0.009(4) 0.010(5)
C20A 0.108(5) 0.123(6) 0.083(6) 0.016(5) 0.007(4) 0.004(5)
C21A 0.107(5) 0.131(7) 0.091(7) 0.014(5) 0.008(5) -0.003(6)
N1 0.067(3) 0.070(3) 0.079(3) 0.007(2) 0.000(2) 0.006(3)
O1 0.088(3) 0.054(2) 0.063(2) 0.0078(19) 0.0069(19) 0.0003(17)
Au1 0.0773(2) 0.0603(2) 0.0648(2) 0.00963(12) 0.00368(12) 0.00346(11)

loop_
_atom_type_symbol
_atom_type_description
_atom_type_scat_dispersion_real
_atom_type_scat_dispersion_imag
_atom_type_scat_source
C C 0.0181 0.0091 'International Tables Vol C Tables 4.2.6.8 and 6.1.1.4'
H H 0 0 'International Tables Vol C Tables 4.2.6.8 and 6.1.1.4'
N N 0.0311 0.018 'International Tables Vol C Tables 4.2.6.8 and 6.1.1.4'
O O 0.0492 0.0322 'International Tables Vol C Tables 4.2.6.8 and 6.1.1.4'
Au Au -4.4197 7.298 'International Tables Vol C Tables 4.2.6.8 and 6.1.1.4'

loop_
_geom_angle_atom_site_label_1
_geom_angle_atom_site_label_2
_geom_angle_atom_site_label_3
_geom_angle
_geom_angle_site_symmetry_1
_geom_angle_site_symmetry_3
C13 C14 H14A 109.5 . .
C13 C14 H14B 109.5 . .
H14A C14 H14B 109.5 . .
C13 C14 H14C 109.5 . .
H14A C14 H14C 109.5 . .
H14B C14 H14C 109.5 . .
C12 C13 C14 113.5(6) . .
C12 C13 H13A 108.9 . .
C14 C13 H13A 108.9 . .
C12 C13 H13B 108.9 . .
C14 C13 H13B 108.9 . .
H13A C13 H13B 107.7 . .
C13 C12 C11 113.8(6) . .
C13 C12 H12A 108.8 . .
C11 C12 H12A 108.8 . .
C13 C12 H12B 108.8 . .
C11 C12 H12B 108.8 . .
H12A C12 H12B 107.7 . .
C10 C11 C12 111.3(5) . .
C10 C11 H11A 109.4 . .
C12 C11 H11A 109.4 . .
C10 C11 H11B 109.4 . .
C12 C11 H11B 109.4 . .
H11A C11 H11B 108 . .
N1 C10 C11 113.7(6) . .
N1 C10 H10A 108.8 . .
C11 C10 H10A 108.8 . .
N1 C10 H10B 108.8 . .
C11 C10 H10B 108.8 . .
H10A C10 H10B 107.7 . .
N1 C9 Au1 174.3(6) . .
C7 C8 Au1 175.7(6) . .
C8 C7 C1 179.0(7) . .
C2 C1 C6 117.4(6) . .
C2 C1 C7 121.4(6) . .
C6 C1 C7 121.2(6) . .
C3 C2 C1 121.8(6) . .
C3 C2 H2 119.1 . .
C1 C2 H2 119.1 . .
C2 C3 C4 120.0(5) . .
C2 C3 H3 120 . .
C4 C3 H3 120 . .
O1 C4 C3 125.2(5) . .
O1 C4 C5 115.8(5) . .
C3 C4 C5 119.1(5) . .
C6 C5 C4 120.3(6) . .
C6 C5 H5 119.9 . .
C4 C5 H5 119.9 . .
C5 C6 C1 121.4(6) . .
C5 C6 H6 119.3 . .
C1 C6 H6 119.3 . .
O1 C15 C16 108.4(6) . .
O1 C15 H15A 110 . .
C16 C15 H15A 110 . .
O1 C15 H15B 110 . .
C16 C15 H15B 110 . .
H15A C15 H15B 108.4 . .
C15 C16 C17 113.3(6) . .
C15 C16 H16A 108.9 . .
C17 C16 H16A 108.9 . .
C15 C16 H16B 108.9 . .
C17 C16 H16B 108.9 . .
H16A C16 H16B 107.7 . .
C18 C17 C16 112.4(7) . .
C18 C17 H17A 109.1 . .
C16 C17 H17A 109.1 . .
C18 C17 H17B 109.1 . .
C16 C17 H17B 109.1 . .
H17A C17 H17B 107.9 . .
C17 C18 C19A 118.4(9) . .
C17 C18 C19 96.3(9) . .
C19A C18 C19 28.9(11) . .
C17 C18 H18A 112.5 . .
C19A C18 H18A 86 . .
C19 C18 H18A 112.5 . .
C17 C18 H18B 112.5 . .
C19A C18 H18B 114.4 . .
C19 C18 H18B 112.5 . .
H18A C18 H18B 110 . .
C17 C18 H18C 108.4 . .
C19A C18 H18C 103.9 . .
C19 C18 H18C 131.3 . .
H18A C18 H18C 19.1 . .
H18B C18 H18C 96.1 . .
C17 C18 H18D 110 . .
C19A C18 H18D 107 . .
C19 C18 H18D 100.7 . .
H18A C18 H18D 121.4 . .
H18B C18 H18D 13 . .
H18C C18 H18D 108.7 . .
C19 C20 C21 110.2(10) . .
C19 C20 H20A 109.6 . .
C21 C20 H20A 109.6 . .
C19 C20 H20B 109.6 . .
C21 C20 H20B 109.6 . .
H20A C20 H20B 108.1 . .
C20 C21 H21A 109.5 . .
C20 C21 H21B 109.5 . .
H21A C21 H21B 109.5 . .
C20 C21 H21C 109.5 . .
H21A C21 H21C 109.5 . .
H21B C21 H21C 109.5 . .
C20 C19 C18 109.7(9) . .
C20 C19 H19A 109.7 . .
C18 C19 H19A 109.7 . .
C20 C19 H19B 109.7 . .
C18 C19 H19B 109.7 . .
H19A C19 H19B 108.2 . .
C18 C19A C20A 109.1(7) . .
C18 C19A H19C 109.9 . .
C20A C19A H19C 109.9 . .
C18 C19A H19D 109.9 . .
C20A C19A H19D 109.9 . .
H19C C19A H19D 108.3 . .
C19A C20A C21A 110.6(7) . .
C19A C20A H20C 109.5 . .
C21A C20A H20C 109.5 . .
C19A C20A H20D 109.5 . .
C21A C20A H20D 109.5 . .
H20C C20A H20D 108.1 . .
C20A C21A H21D 109.5 . .
C20A C21A H21E 109.5 . .
H21D C21A H21E 109.5 . .
C20A C21A H21F 109.5 . .
H21D C21A H21F 109.5 . .
H21E C21A H21F 109.5 . .
C9 N1 C10 178.2(7) . .
C4 O1 C15 117.7(5) . .
C9 Au1 C8 176.8(3) . .

loop_
_geom_bond_atom_site_label_1
_geom_bond_atom_site_label_2
_geom_bond_site_symmetry_2
_geom_bond_distance
C14 C13 . 1.508(12)
C14 H14A . 0.96
C14 H14B . 0.96
C14 H14C . 0.96
C13 C12 . 1.507(9)
C13 H13A . 0.97
C13 H13B . 0.97
C12 C11 . 1.508(9)
C12 H12A . 0.97
C12 H12B . 0.97
C11 C10 . 1.491(10)
C11 H11A . 0.97
C11 H11B . 0.97
C10 N1 . 1.453(9)
C10 H10A . 0.97
C10 H10B . 0.97
C9 N1 . 1.114(9)
C9 Au1 . 1.979(7)
C8 C7 . 1.196(10)
C8 Au1 . 1.984(8)
C7 C1 . 1.440(9)
C1 C2 . 1.388(9)
C1 C6 . 1.400(8)
C2 C3 . 1.375(9)
C2 H2 . 0.93
C3 C4 . 1.384(8)
C3 H3 . 0.93
C4 O1 . 1.360(7)
C4 C5 . 1.400(8)
C5 C6 . 1.362(8)
C5 H5 . 0.93
C6 H6 . 0.93
C15 O1 . 1.437(7)
C15 C16 . 1.483(10)
C15 H15A . 0.97
C15 H15B . 0.97
C16 C17 . 1.542(10)
C16 H16A . 0.97
C16 H16B . 0.97
C17 C18 . 1.506(12)
C17 H17A . 0.97
C17 H17B . 0.97
C18 C19A . 1.523(8)
C18 C19 . 1.556(10)
C18 H18A . 0.97
C18 H18B . 0.97
C18 H18C . 0.97
C18 H18D . 0.97
C20 C19 . 1.533(10)
C20 C21 . 1.537(10)
C20 H20A . 0.97
C20 H20B . 0.97
C21 H21A . 0.96
C21 H21B . 0.96
C21 H21C . 0.96
C19 H19A . 0.97
C19 H19B . 0.97
C19A C20A . 1.530(9)
C19A H19C . 0.97
C19A H19D . 0.97
C20A C21A . 1.532(8)
C20A H20C . 0.97
C20A H20D . 0.97
C21A H21D . 0.96
C21A H21E . 0.96
C21A H21F . 0.96

loop_
_geom_torsion_atom_site_label_1
_geom_torsion_atom_site_label_2
_geom_torsion_atom_site_label_3
_geom_torsion_atom_site_label_4
_geom_torsion
_geom_torsion_site_symmetry_1
_geom_torsion_site_symmetry_2
_geom_torsion_site_symmetry_3
_geom_torsion_site_symmetry_4
C14 C13 C12 C11 -178.1(6) . . . .
C13 C12 C11 C10 -179.5(6) . . . .
C12 C11 C10 N1 -174.7(6) . . . .
Au1 C8 C7 C1 0E1(6) . . . .
C8 C7 C1 C2 -4E1(5) . . . .
C8 C7 C1 C6 14E1(5) . . . .
C6 C1 C2 C3 -0.6(9) . . . .
C7 C1 C2 C3 178.4(6) . . . .
C1 C2 C3 C4 0.4(9) . . . .
C2 C3 C4 O1 -179.9(5) . . . .
C2 C3 C4 C5 -0.1(8) . . . .
O1 C4 C5 C6 179.7(5) . . . .
C3 C4 C5 C6 0.0(8) . . . .
C4 C5 C6 C1 -0.1(9) . . . .
C2 C1 C6 C5 0.4(8) . . . .
C7 C1 C6 C5 -178.6(6) . . . .
O1 C15 C16 C17 69.2(8) . . . .
C15 C16 C17 C18 176.2(8) . . . .
C16 C17 C18 C19A 173.1(8) . . . .
C16 C17 C18 C19 -167.3(16) . . . .
C21 C20 C19 C18 170(3) . . . .
C17 C18 C19 C20 166(3) . . . .
C19A C18 C19 C20 -51(2) . . . .
C17 C18 C19A C20A 72.4(14) . . . .
C19 C18 C19A C20A 29(2) . . . .
C18 C19A C20A C21A 169.6(14) . . . .
Au1 C9 N1 C10 10E1(2) . . . .
C11 C10 N1 C9 7E1(2) . . . .
C3 C4 O1 C15 5.4(8) . . . .
C5 C4 O1 C15 -174.3(5) . . . .
C16 C15 O1 C4 179.5(5) . . . .
N1 C9 Au1 C8 38(9) . . . .
C7 C8 Au1 C9 1(12) . . . .
